data_2240276
loop_
_publ_author_name
'Seredyuk, Maksym'
'Mu\~noz, M. Carmen'
'Real, Jos\'e A.'
'Iskenderov, Turganbay S.'

_publ_section_title
;
 Crystal structure of the coordination polymer
 [Fe^III^~2~{Pt^II^(CN)~4~}~3~]
;
_journal_coeditor_code WM5094
_journal_issue 1
_journal_name_full 'Acta Crystallographica Section E'
_journal_page_first i1
_journal_page_last i2
_journal_paper_doi 10.1107/S2056989014026188
_journal_volume 71
_journal_year 2015
_chemical_formula_iupac '[Fe2 Pt3 (C N)12]'
_chemical_formula_moiety 'C12 Fe2 N12 Pt3'
_chemical_formula_sum 'C12 Fe2 N12 Pt3'
_chemical_formula_weight 1009.18
_chemical_name_systematic
;
Poly[dodeca-\m-cyanido-diiron(III)triplatinum(II)]
;
_space_group_IT_number 12
_symmetry_cell_setting monoclinic
_symmetry_space_group_name_Hall '-C 2y'
_symmetry_space_group_name_H-M 'C 1 2/m 1'
_atom_sites_solution_primary direct
_atom_sites_solution_secondary difmap
_audit_creation_method SHELXL-97
_cell_angle_alpha 90.00
_cell_angle_beta 102.946(2)
_cell_angle_gamma 90.00
_cell_formula_units_Z 2
_cell_length_a 16.0140(5)
_cell_length_b 13.8250(5)
_cell_length_c 7.5720(2)
_cell_measurement_reflns_used 200
_cell_measurement_temperature 293(2)
_cell_measurement_theta_max 20
_cell_measurement_theta_min 12
_cell_volume 1633.78(9)
_computing_cell_refinement
;
SCALEPACK (Otwinowski & Minor, 1997)
;
_computing_data_collection
;
COLLECT (Nonius, 1999)
;
_computing_data_reduction
;
DENZO and SCALEPACK (Otwinowski & Minor, 1997)
;
_computing_molecular_graphics
;
DIAMOND (Brandenburg, 1999)
;
_computing_publication_material
;
WinGX (Farrugia, 2012)
;
_computing_structure_refinement
;
SHELXL97 (Sheldrick, 2008)
;
_computing_structure_solution
;
SHELXS97 (Sheldrick, 2008)
;
_diffrn_ambient_temperature 293(2)
_diffrn_measured_fraction_theta_full 0.972
_diffrn_measured_fraction_theta_max 0.972
_diffrn_measurement_device_type 'Oxford Diffraction Gemini S Ultra'
_diffrn_measurement_method \w
_diffrn_radiation_monochromator graphite
_diffrn_radiation_source 'fine-focus sealed tube'
_diffrn_radiation_type MoK\a
_diffrn_radiation_wavelength 0.71073
_diffrn_reflns_av_R_equivalents 0.0383
_diffrn_reflns_av_sigmaI/netI 0.0510
_diffrn_reflns_limit_h_max 20
_diffrn_reflns_limit_h_min -20
_diffrn_reflns_limit_k_max 16
_diffrn_reflns_limit_k_min -17
_diffrn_reflns_limit_l_max 9
_diffrn_reflns_limit_l_min -9
_diffrn_reflns_number 3358
_diffrn_reflns_theta_full 27.51
_diffrn_reflns_theta_max 27.51
_diffrn_reflns_theta_min 2.95
_diffrn_standards_decay_% 0
_diffrn_standards_interval_count 0
_diffrn_standards_interval_time 0
_diffrn_standards_number 0
_exptl_absorpt_coefficient_mu 13.680
_exptl_absorpt_correction_T_max 0.7715
_exptl_absorpt_correction_T_min 0.6106
_exptl_absorpt_correction_type multi-scan
_exptl_absorpt_process_details
;
(Blessing, 1995)
;
_exptl_crystal_colour orange
_exptl_crystal_density_diffrn 2.051
_exptl_crystal_density_method 'not measured'
_exptl_crystal_description prismatic
_exptl_crystal_F_000 884
_exptl_crystal_size_max 0.04
_exptl_crystal_size_mid 0.04
_exptl_crystal_size_min 0.02
_refine_diff_density_max 1.247
_refine_diff_density_min -1.332
_refine_ls_extinction_method none
_refine_ls_goodness_of_fit_ref 0.968
_refine_ls_matrix_type full
_refine_ls_number_constraints 0
_refine_ls_number_parameters 71
_refine_ls_number_reflns 1909
_refine_ls_number_restraints 0
_refine_ls_restrained_S_all 0.968
_refine_ls_R_factor_all 0.0512
_refine_ls_R_factor_gt 0.0383
_refine_ls_shift/su_max 0.000
_refine_ls_shift/su_mean 0.000
_refine_ls_structure_factor_coef Fsqd
_refine_ls_weighting_details 'calc w=1/[\s^2^(Fo^2^)+(0.0615P)^2^+15.4550P] where P=(Fo^2^+2Fc^2^)/3'
_refine_ls_weighting_scheme calc
_refine_ls_wR_factor_gt 0.0979
_refine_ls_wR_factor_ref 0.1059
_reflns_number_gt 1568
_reflns_number_total 1909
_reflns_threshold_expression I>2sigma(I)
_cod_data_source_file wm5094sup1.cif
_cod_data_source_block I
_cod_original_sg_symbol_H-M 'C 2/m'
_cod_database_code 2240276
_cod_database_fobs_code 2240276

loop_
_symmetry_equiv_pos_as_xyz
'x, y, z'
'-x, y, -z'
'x+1/2, y+1/2, z'
'-x+1/2, y+1/2, -z'
'-x, -y, -z'
'x, -y, z'
'-x+1/2, -y+1/2, -z'
'x+1/2, -y+1/2, z'

loop_
_atom_site_type_symbol
_atom_site_label
_atom_site_fract_x
_atom_site_fract_y
_atom_site_fract_z
_atom_site_U_iso_or_equiv
_atom_site_adp_type
_atom_site_calc_flag
_atom_site_refinement_flags
_atom_site_occupancy
_atom_site_symmetry_multiplicity
Pt Pt1 0.0000 0.0000 0.0000 0.02376(17) Uani d S 1 4
Pt Pt2 0.19452(3) 0.5000 0.47749(5) 0.02524(16) Uani d S 1 2
Fe Fe 0.2500 0.2500 0.0000 0.0215(3) Uani d S 1 2
N N1 0.1335(5) 0.1622(5) -0.0284(10) 0.0368(17) Uani d . 1 1
N N2 0.2081(6) 0.3449(5) 0.1843(10) 0.0400(18) Uani d . 1 1
N N3 0.3039(6) 0.1577(5) 0.2273(10) 0.0385(17) Uani d . 1 1
C C1 0.0859(5) 0.1023(6) -0.0190(12) 0.0310(17) Uani d . 1 1
C C2 0.2001(6) 0.4002(6) 0.2915(11) 0.0335(19) Uani d . 1 1
C C3 0.3072(6) 0.1012(6) 0.3373(10) 0.0312(18) Uani d . 1 1

loop_
_atom_site_aniso_label
_atom_site_aniso_U_11
_atom_site_aniso_U_22
_atom_site_aniso_U_33
_atom_site_aniso_U_12
_atom_site_aniso_U_13
_atom_site_aniso_U_23
Pt1 0.0208(3) 0.0167(3) 0.0343(3) 0.000 0.0073(2) 0.000
Pt2 0.0389(3) 0.0182(2) 0.0195(2) 0.000 0.00824(18) 0.000
Fe 0.0294(8) 0.0165(7) 0.0199(7) -0.0040(6) 0.0083(6) -0.0004(5)
N1 0.041(4) 0.026(4) 0.042(4) -0.009(3) 0.008(4) -0.002(3)
N2 0.056(5) 0.030(4) 0.038(4) -0.004(4) 0.017(4) -0.006(3)
N3 0.053(5) 0.026(4) 0.037(4) 0.002(4) 0.011(4) 0.006(3)
C1 0.028(4) 0.023(4) 0.043(4) 0.000(3) 0.011(4) 0.004(3)
C2 0.050(6) 0.026(4) 0.026(4) 0.003(4) 0.012(4) -0.001(3)
C3 0.045(5) 0.021(4) 0.025(4) -0.001(4) 0.004(4) 0.000(3)

loop_
_atom_type_symbol
_atom_type_description
_atom_type_scat_dispersion_real
_atom_type_scat_dispersion_imag
_atom_type_scat_source
C C 0.0033 0.0016 'International Tables Vol C Tables 4.2.6.8 and 6.1.1.4'
N N 0.0061 0.0033 'International Tables Vol C Tables 4.2.6.8 and 6.1.1.4'
Pt Pt -1.7033 8.3905 'International Tables Vol C Tables 4.2.6.8 and 6.1.1.4'
Fe Fe 0.3463 0.8444 'International Tables Vol C Tables 4.2.6.8 and 6.1.1.4'
O O 0.0106 0.0060 'International Tables Vol C Tables 4.2.6.8 and 6.1.1.4'

loop_
_geom_angle_atom_site_label_1
_geom_angle_atom_site_label_2
_geom_angle_atom_site_label_3
_geom_angle_site_symmetry_1
_geom_angle_site_symmetry_3
_geom_angle
C1 Pt1 C1 . 6 90.0(5)
C1 Pt1 C1 . 5 180.0(6)
C1 Pt1 C1 6 5 90.0(5)
C1 Pt1 C1 . 2 90.0(5)
C1 Pt1 C1 6 2 180.0(6)
C1 Pt1 C1 5 2 90.0(5)
C3 Pt2 C3 4_556 7_556 89.6(4)
C3 Pt2 C2 4_556 . 178.1(4)
C3 Pt2 C2 7_556 . 91.2(3)
C3 Pt2 C2 4_556 6_565 91.2(3)
C3 Pt2 C2 7_556 6_565 178.1(4)
C2 Pt2 C2 . 6_565 87.9(5)
N2 Fe N2 7 . 180.0(5)
N2 Fe N3 7 7 88.3(3)
N2 Fe N3 . 7 91.7(3)
N2 Fe N3 7 . 91.7(3)
N2 Fe N3 . . 88.3(3)
N3 Fe N3 7 . 180.0(3)
N2 Fe N1 7 7 91.1(3)
N2 Fe N1 . 7 88.9(3)
N3 Fe N1 7 7 86.0(3)
N3 Fe N1 . 7 94.0(3)
N2 Fe N1 7 . 88.9(3)
N2 Fe N1 . . 91.1(3)
N3 Fe N1 7 . 94.0(3)
N3 Fe N1 . . 86.0(3)
N1 Fe N1 7 . 180.0(2)
C1 N1 Fe . . 164.2(7)
C2 N2 Fe . . 168.3(8)
C3 N3 Fe . . 159.4(8)
N1 C1 Pt1 . . 178.3(7)
N2 C2 Pt2 . . 175.9(9)
N3 C3 Pt2 . 7_556 176.4(8)

loop_
_geom_bond_atom_site_label_1
_geom_bond_atom_site_label_2
_geom_bond_site_symmetry_2
_geom_bond_distance
Pt1 C1 . 2.000(8)
Pt1 C1 6 2.000(8)
Pt1 C1 5 2.000(8)
Pt1 C1 2 2.000(8)
Pt2 C3 4_556 1.986(8)
Pt2 C3 7_556 1.986(8)
Pt2 C2 . 1.988(8)
Pt2 C2 6_565 1.988(8)
Fe N2 7 2.130(7)
Fe N2 . 2.130(7)
Fe N3 7 2.161(7)
Fe N3 . 2.161(7)
Fe N1 7 2.195(7)
Fe N1 . 2.195(7)
N1 C1 . 1.139(10)
N2 C2 . 1.143(11)
N3 C3 . 1.134(10)
C3 Pt2 7_556 1.986(8)
